data_1543308
loop_
_publ_author_name
'Arteaga, Fernando Arteaga'
'Liu, Zijian'
'Brewitz, Lennart'
'Chen, Jianyang'
'Sun, Bo'
'Kumagai, Naoya'
'Shibasaki, Masakatsu'

_publ_section_title
;
 Direct Catalytic Asymmetric Mannich-Type Reaction of Alkylamides.
;
_journal_issue 10
_journal_name_full 'Organic letters'
_journal_page_first 2391
_journal_page_last 2394
_journal_paper_doi 10.1021/acs.orglett.6b00879
_journal_volume 18
_journal_year 2016
_chemical_absolute_configuration 'CHOOSE rm ad rmad syn or unk'
_chemical_formula_moiety 'C61 H58 Cu F6 N2 O P3'
_chemical_formula_sum 'C61 H58 Cu F6 N2 O P3'
_chemical_formula_weight 1105.60
_space_group_crystal_system monoclinic
_space_group_IT_number 4
_space_group_name_Hall 'P 2yb'
_space_group_name_H-M_alt 'P 1 21 1'
_symmetry_space_group_name_Hall 'P 2yb'
_symmetry_space_group_name_H-M 'P 1 21 1'
_atom_sites_solution_hydrogens geom
_atom_sites_solution_primary direct
_atom_sites_solution_secondary difmap
_cell_angle_alpha 90.0000
_cell_angle_beta 110.994(8)
_cell_angle_gamma 90.0000
_cell_formula_units_Z 2
_cell_length_a 12.8125(2)
_cell_length_b 15.5638(3)
_cell_length_c 16.7344(3)
_cell_measurement_reflns_used 24243
_cell_measurement_temperature 93
_cell_measurement_theta_max 68.35
_cell_measurement_theta_min 3.69
_cell_volume 3115.51(19)
_computing_cell_refinement 'RAPID AUTO'
_computing_data_collection 'RAPID AUTO (Rigaku, ????)'
_computing_data_reduction 'RAPID AUTO'
_computing_molecular_graphics 'CrystalStructure 4.2'
_computing_publication_material 'CrystalStructure 4.2 (Rigaku, 2015)'
_computing_structure_refinement 'SHELXL Version 2014/7 (Sheldrick, 2008)'
_computing_structure_solution 'SHELXT Version 2014/5 (Sheldrick, 2014)'
_diffrn_ambient_temperature 93
_diffrn_detector_area_resol_mean 10.000
_diffrn_measured_fraction_theta_full 0.997
_diffrn_measured_fraction_theta_max 0.996
_diffrn_measurement_device_type 'Rigaku R-AXIS RAPID'
_diffrn_measurement_method \w
_diffrn_radiation_type 'Cu K\a'
_diffrn_radiation_wavelength 1.54187
_diffrn_reflns_av_R_equivalents 0.0560
_diffrn_reflns_Laue_measured_fraction_full 0.997
_diffrn_reflns_Laue_measured_fraction_max 0.996
_diffrn_reflns_limit_h_max 15
_diffrn_reflns_limit_h_min -15
_diffrn_reflns_limit_k_max 18
_diffrn_reflns_limit_k_min -18
_diffrn_reflns_limit_l_max 19
_diffrn_reflns_limit_l_min -19
_diffrn_reflns_number 37118
_diffrn_reflns_point_group_measured_fraction_full 0.972
_diffrn_reflns_point_group_measured_fraction_max 0.969
_diffrn_reflns_theta_full 67.687
_diffrn_reflns_theta_max 68.225
_diffrn_reflns_theta_min 3.695
_diffrn_standards_number 0
_exptl_absorpt_coefficient_mu 1.687
_exptl_absorpt_correction_T_max 0.983
_exptl_absorpt_correction_T_min 0.688
_exptl_absorpt_correction_type multi-scan
_exptl_absorpt_process_details 'ABSCOR (Rigaku, 1995)'
_exptl_crystal_colour colorless
_exptl_crystal_density_diffrn 1.178
_exptl_crystal_density_method 'not measured'
_exptl_crystal_description needle
_exptl_crystal_F_000 1148.00
_exptl_crystal_size_max 0.300
_exptl_crystal_size_mid 0.020
_exptl_crystal_size_min 0.010
_refine_diff_density_max 0.78
_refine_diff_density_min -0.51
_refine_ls_abs_structure_details
;
 Flack x determined using 3421 quotients [(I+)-(I-)]/[(I+)+(I-)]
 (Parsons, Flack and Wagner, Acta Cryst. B69 (2013) 249-259).
;
_refine_ls_abs_structure_Flack 0.016(13)
_refine_ls_extinction_method none
_refine_ls_goodness_of_fit_ref 1.069
_refine_ls_hydrogen_treatment constr
_refine_ls_number_parameters 667
_refine_ls_number_reflns 11086
_refine_ls_number_restraints 1
_refine_ls_R_factor_all 0.0721
_refine_ls_R_factor_gt 0.0621
_refine_ls_shift/su_max 0.019
_refine_ls_structure_factor_coef Fsqd
_refine_ls_weighting_details 'w = 1/[\s^2^(Fo^2^)+(0.0831P)^2^+1.5814P] where P=(Fo^2^+2Fc^2^)/3'
_refine_ls_weighting_scheme calc
_refine_ls_wR_factor_gt 0.1567
_refine_ls_wR_factor_ref 0.1649
_reflns_Friedel_coverage 0.870
_reflns_Friedel_fraction_full 0.945
_reflns_Friedel_fraction_max 0.940
_reflns_number_gt 9364
_reflns_number_total 11086
_reflns_threshold_expression F^2^>2.0\s(F^2^)
_cod_data_source_file ol6b00879_si_006.cif
_cod_data_source_block 151222fernand
_cod_depositor_comments 'Adding full bibliography for 1543304--1543309.cif.'
_cod_original_cell_volume 3115.50(19)
_cod_database_code 1543308
_platon_squeeze_void_probe_radius 1.20

loop_
_space_group_symop_id
_space_group_symop_operation_xyz
1 +X,+Y,+Z
2 -X,1/2+Y,-Z

loop_
_atom_site_label
_atom_site_type_symbol
_atom_site_fract_x
_atom_site_fract_y
_atom_site_fract_z
_atom_site_U_iso_or_equiv
_atom_site_adp_type
_atom_site_occupancy
_atom_site_site_symmetry_order
_atom_site_calc_flag
_atom_site_refinement_flags_posn
_atom_site_refinement_flags_adp
Cu1 Cu 0.49594(7) 0.64212(6) 0.29093(6) 0.0352(3) Uani 1 1 d . .
P1 P 0.50434(12) 0.63435(10) 0.15935(10) 0.0276(3) Uani 1 1 d . .
P2 P 0.65789(13) 0.70982(11) 0.36937(11) 0.0314(4) Uani 1 1 d . .
P3 P 0.84656(17) 0.25705(13) 0.46447(14) 0.0465(5) Uani 1 1 d . .
F5 F 0.7582(4) 0.3206(4) 0.3999(4) 0.097(2) Uani 1 1 d . .
F6 F 0.7484(4) 0.2091(3) 0.4848(4) 0.0738(15) Uani 1 1 d . .
F7 F 0.8330(7) 0.1937(4) 0.3881(4) 0.101(2) Uani 1 1 d . .
F9 F 0.9347(4) 0.1938(3) 0.5278(3) 0.0695(15) Uani 1 1 d . .
F11 F 0.9457(4) 0.3056(3) 0.4453(3) 0.0482(10) Uani 1 1 d . .
F81 F 0.8603(4) 0.3210(4) 0.5397(4) 0.0805(17) Uani 1 1 d . .
O8 O 0.3506(5) 0.6938(5) 0.2990(4) 0.0668(18) Uani 1 1 d . .
N10 N 0.4743(5) 0.5373(4) 0.3596(3) 0.0353(13) Uani 1 1 d . .
N13 N 0.2950(6) 0.5817(7) 0.3652(5) 0.070(2) Uani 1 1 d . .
C4 C 0.7558(5) 0.6418(4) 0.3418(4) 0.0296(13) Uani 1 1 d . .
C12 C 0.7830(5) 0.7873(4) 0.1943(4) 0.0305(14) Uani 1 1 d . .
C14 C 0.5586(5) 0.7840(4) 0.0886(4) 0.0294(14) Uani 1 1 d . .
H14 H 0.4819 0.7829 0.0528 0.035 Uiso 1 1 calc R U
C15 C 0.7966(6) 0.8558(4) 0.3864(4) 0.0354(15) Uani 1 1 d . .
H15 H 0.8570 0.8209 0.4204 0.043 Uiso 1 1 calc R U
C16 C 0.6198(6) 0.9576(5) 0.2818(5) 0.0379(16) Uani 1 1 d . .
C17 C 0.6288(5) 0.3741(4) 0.0986(4) 0.0376(16) Uani 1 1 d . .
H17 H 0.6588 0.3205 0.0903 0.045 Uiso 1 1 calc R U
C18 C 0.6040(5) 0.5253(4) 0.0702(4) 0.0335(15) Uani 1 1 d . .
H18 H 0.6139 0.5749 0.0406 0.040 Uiso 1 1 calc R U
C19 C 0.8752(5) 0.5132(4) 0.2923(4) 0.0353(15) Uani 1 1 d . .
C20 C 0.8154(6) 0.9401(4) 0.3726(5) 0.0372(16) Uani 1 1 d . .
C21 C 0.7137(5) 0.7180(4) 0.2001(4) 0.0283(13) Uani 1 1 d . .
C22 C 0.8571(5) 0.5915(4) 0.1629(5) 0.0359(15) Uani 1 1 d . .
H22 H 0.8313 0.6403 0.1270 0.043 Uiso 1 1 calc R U
C23 C 0.5523(5) 0.5332(4) 0.1300(4) 0.0315(14) Uani 1 1 d . .
C24 C 0.6020(5) 0.7161(4) 0.1477(4) 0.0295(13) Uani 1 1 d . .
C25 C 0.8964(6) 0.7950(4) 0.2479(5) 0.0385(16) Uani 1 1 d . .
H25 H 0.9286 0.7523 0.2902 0.046 Uiso 1 1 calc R U
C26 C 0.7373(6) 0.8546(4) 0.1337(5) 0.0351(15) Uani 1 1 d . .
C27 C 0.5731(6) 0.3794(4) 0.1557(5) 0.0386(16) Uani 1 1 d . .
C28 C 0.6418(5) 0.4461(4) 0.0529(4) 0.0344(15) Uani 1 1 d . .
C29 C 0.1696(5) 0.6983(5) -0.0565(4) 0.0376(15) Uani 1 1 d . .
H29 H 0.0998 0.7115 -0.0999 0.045 Uiso 1 1 calc R U
C30 C 0.7675(5) 0.6473(4) 0.2631(4) 0.0320(14) Uani 1 1 d . .
C31 C 0.8044(6) 0.5712(4) 0.3963(5) 0.0369(16) Uani 1 1 d . .
H31 H 0.7980 0.5681 0.4510 0.044 Uiso 1 1 calc R U
C32 C 0.2540(5) 0.6585(4) -0.0795(4) 0.0343(15) Uani 1 1 d . .
C33 C 0.5366(6) 0.4604(4) 0.1718(5) 0.0372(16) Uani 1 1 d . .
H33 H 0.5003 0.4654 0.2121 0.045 Uiso 1 1 calc R U
C34 C 0.6010(5) 0.8720(4) 0.2984(4) 0.0332(15) Uani 1 1 d . .
H34 H 0.5281 0.8483 0.2742 0.040 Uiso 1 1 calc R U
C35 C 0.3731(5) 0.6575(4) 0.0711(4) 0.0304(14) Uani 1 1 d . .
C37 C 0.7267(6) 0.9898(5) 0.3219(4) 0.0396(16) Uani 1 1 d . .
H37 H 0.7399 1.0488 0.3143 0.048 Uiso 1 1 calc R U
C38 C 0.2348(6) 0.6417(6) -0.1713(4) 0.0447(16) Uani 1 1 d . .
H38A H 0.1595 0.6607 -0.2067 0.054 Uiso 1 1 calc R U
H38B H 0.2902 0.6733 -0.1878 0.054 Uiso 1 1 calc R U
H38C H 0.2422 0.5800 -0.1798 0.054 Uiso 1 1 calc R U
C39 C 0.6904(6) 0.8206(4) 0.3512(4) 0.0332(15) Uani 1 1 d . .
C40 C 0.3540(5) 0.6381(5) -0.0138(4) 0.0338(14) Uani 1 1 d . .
H40 H 0.4110 0.6100 -0.0278 0.041 Uiso 1 1 calc R U
C41 C 0.8603(5) 0.5076(4) 0.3716(5) 0.0394(17) Uani 1 1 d . .
H41 H 0.8891 0.4597 0.4080 0.047 Uiso 1 1 calc R U
C42 C 0.6967(6) 0.7037(4) 0.4845(4) 0.0366(15) Uani 1 1 d . .
C43 C 0.9160(6) 0.5298(5) 0.1402(5) 0.0415(17) Uani 1 1 d . .
H43 H 0.9328 0.5360 0.0896 0.050 Uiso 1 1 calc R U
C44 C 0.9523(6) 0.4558(5) 0.1927(6) 0.0453(19) Uani 1 1 d . .
H44 H 0.9904 0.4113 0.1754 0.054 Uiso 1 1 calc R U
C45 C 0.8336(5) 0.5846(4) 0.2383(4) 0.0338(15) Uani 1 1 d . .
C46 C 0.5555(6) 0.4783(5) 0.3884(5) 0.0414(17) Uani 1 1 d . .
H46 H 0.6182 0.4820 0.3709 0.050 Uiso 1 1 calc R U
C47 C 0.6229(7) 0.6908(5) 0.5997(5) 0.0437(17) Uani 1 1 d . .
C48 C 0.9335(6) 0.4478(4) 0.2665(5) 0.0419(18) Uani 1 1 d . .
H48 H 0.9592 0.3983 0.3013 0.050 Uiso 1 1 calc R U
C49 C 0.8056(6) 0.7124(5) 0.5456(4) 0.0396(16) Uani 1 1 d . .
H49 H 0.8669 0.7197 0.5271 0.048 Uiso 1 1 calc R U
C50 C 0.8240(6) 0.7106(5) 0.6312(5) 0.0424(16) Uani 1 1 d . .
C51 C 0.9289(6) 0.9810(5) 0.4115(5) 0.0426(18) Uani 1 1 d . .
H51A H 0.9246 1.0414 0.3939 0.051 Uiso 1 1 calc R U
H51B H 0.9537 0.9778 0.4740 0.051 Uiso 1 1 calc R U
H51C H 0.9824 0.9506 0.3920 0.051 Uiso 1 1 calc R U
C52 C 0.9599(6) 0.8612(5) 0.2405(5) 0.0442(18) Uani 1 1 d . .
H52 H 1.0368 0.8626 0.2759 0.053 Uiso 1 1 calc R U
C53 C 0.5273(7) 1.0104(5) 0.2225(5) 0.0442(18) Uani 1 1 d . .
H53A H 0.4589 0.9758 0.2011 0.053 Uiso 1 1 calc R U
H53B H 0.5145 1.0606 0.2531 0.053 Uiso 1 1 calc R U
H53C H 0.5477 1.0295 0.1742 0.053 Uiso 1 1 calc R U
C54 C 0.9164(6) 0.9279(5) 0.1822(5) 0.0480(19) Uani 1 1 d . .
H54 H 0.9623 0.9750 0.1798 0.058 Uiso 1 1 calc R U
C55 C 0.8071(6) 0.9247(5) 0.1288(5) 0.0424(17) Uani 1 1 d . .
H55 H 0.7773 0.9693 0.0882 0.051 Uiso 1 1 calc R U
C56 C 0.5563(8) 0.3001(5) 0.2026(6) 0.058(2) Uani 1 1 d . .
H56A H 0.5155 0.3159 0.2401 0.070 Uiso 1 1 calc R U
H56B H 0.5133 0.2572 0.1610 0.070 Uiso 1 1 calc R U
H56C H 0.6292 0.2760 0.2372 0.070 Uiso 1 1 calc R U
C57 C 0.3902(7) 0.5293(6) 0.3882(5) 0.0484(19) Uani 1 1 d . .
C58 C 0.6974(6) 0.4364(5) -0.0120(5) 0.0459(18) Uani 1 1 d . .
H58A H 0.7178 0.3761 -0.0149 0.055 Uiso 1 1 calc R U
H58B H 0.6458 0.4548 -0.0683 0.055 Uiso 1 1 calc R U
H58C H 0.7650 0.4720 0.0048 0.055 Uiso 1 1 calc R U
C59 C 0.6079(6) 0.6935(5) 0.5134(5) 0.0397(16) Uani 1 1 d . .
H59 H 0.5344 0.6883 0.4724 0.048 Uiso 1 1 calc R U
C60 C 0.6235(6) 0.8509(4) 0.0814(4) 0.0337(15) Uani 1 1 d . .
H60 H 0.5917 0.8952 0.0410 0.040 Uiso 1 1 calc R U
C61 C 0.2890(5) 0.6975(4) 0.0922(4) 0.0347(15) Uani 1 1 d . .
H61 H 0.3011 0.7107 0.1502 0.042 Uiso 1 1 calc R U
C62 C 0.1864(6) 0.7185(5) 0.0280(5) 0.0448(18) Uani 1 1 d . .
C63 C 0.7328(7) 0.7038(5) 0.6578(5) 0.0475(18) Uani 1 1 d . .
H63 H 0.7452 0.7082 0.7171 0.057 Uiso 1 1 calc R U
C64 C 0.9389(7) 0.7183(6) 0.6979(5) 0.054(2) Uani 1 1 d . .
H64A H 0.9340 0.7155 0.7550 0.065 Uiso 1 1 calc R U
H64B H 0.9857 0.6710 0.6913 0.065 Uiso 1 1 calc R U
H64C H 0.9720 0.7732 0.6911 0.065 Uiso 1 1 calc R U
C66 C 0.2765(7) 0.6559(10) 0.3201(6) 0.081(4) Uani 1 1 d . .
C67 C 0.5288(7) 0.6777(6) 0.6309(6) 0.064(3) Uani 1 1 d . .
H67A H 0.5576 0.6778 0.6936 0.077 Uiso 1 1 calc R U
H67B H 0.4742 0.7241 0.6096 0.077 Uiso 1 1 calc R U
H67C H 0.4927 0.6224 0.6100 0.077 Uiso 1 1 calc R U
C69 C 0.0969(7) 0.7615(8) 0.0515(6) 0.074(3) Uani 1 1 d . .
H69A H 0.1237 0.7706 0.1136 0.089 Uiso 1 1 calc R U
H69B H 0.0784 0.8170 0.0221 0.089 Uiso 1 1 calc R U
H69C H 0.0302 0.7250 0.0342 0.089 Uiso 1 1 calc R U
C70 C 0.5516(11) 0.4130(6) 0.4420(7) 0.078(3) Uani 1 1 d . .
H70 H 0.6098 0.3715 0.4587 0.094 Uiso 1 1 calc R U
C71 C 0.3851(11) 0.4636(7) 0.4449(7) 0.078(3) Uani 1 1 d . .
C73 C 0.4679(16) 0.4063(7) 0.4714(8) 0.118(6) Uani 1 1 d . .
H73 H 0.4672 0.3618 0.5101 0.141 Uiso 1 1 calc R U
C74 C 0.2169(10) 0.5349(12) 0.4001(10) 0.118(6) Uani 1 1 d . .
H74A H 0.1786 0.5768 0.4247 0.141 Uiso 1 1 calc R U
H74B H 0.1593 0.5037 0.3532 0.141 Uiso 1 1 calc R U
C75 C 0.1617(8) 0.6942(12) 0.2948(6) 0.128(7) Uani 1 1 d . .
H75A H 0.1148 0.6575 0.3158 0.153 Uiso 1 1 calc R U
H75B H 0.1667 0.7517 0.3198 0.153 Uiso 1 1 calc R U
H75C H 0.1285 0.6982 0.2323 0.153 Uiso 1 1 calc R U
C76 C 0.2782(17) 0.4764(11) 0.4636(11) 0.137(7) Uani 1 1 d . .
H76A H 0.2373 0.4215 0.4588 0.164 Uiso 1 1 calc R U
H76B H 0.2946 0.5005 0.5216 0.164 Uiso 1 1 calc R U

loop_
_atom_site_aniso_label
_atom_site_aniso_U_11
_atom_site_aniso_U_22
_atom_site_aniso_U_33
_atom_site_aniso_U_23
_atom_site_aniso_U_13
_atom_site_aniso_U_12
Cu1 0.0342(5) 0.0338(5) 0.0385(6) 0.0012(5) 0.0141(4) 0.0038(4)
P1 0.0263(7) 0.0240(7) 0.0318(8) -0.0010(7) 0.0096(6) 0.0002(7)
P2 0.0310(8) 0.0293(8) 0.0320(9) 0.0019(7) 0.0089(7) -0.0009(7)
P3 0.0444(10) 0.0374(10) 0.0479(12) 0.0011(9) 0.0045(9) 0.0022(8)
F5 0.052(3) 0.070(4) 0.136(6) 0.040(4) -0.007(3) -0.001(3)
F6 0.048(3) 0.063(3) 0.095(4) 0.012(3) 0.007(3) -0.012(3)
F7 0.168(6) 0.059(3) 0.070(4) -0.020(3) 0.036(4) -0.032(4)
F9 0.060(3) 0.074(3) 0.080(4) 0.037(3) 0.032(3) 0.025(3)
F11 0.052(3) 0.045(2) 0.046(2) 0.005(2) 0.017(2) 0.008(2)
F81 0.069(3) 0.092(4) 0.095(4) -0.040(3) 0.047(3) -0.022(3)
O8 0.050(3) 0.105(5) 0.048(3) 0.005(3) 0.021(3) 0.031(3)
N10 0.037(3) 0.043(3) 0.027(3) -0.006(3) 0.012(2) -0.008(3)
N13 0.044(4) 0.118(7) 0.055(5) -0.028(5) 0.028(4) -0.024(5)
C4 0.030(3) 0.023(3) 0.031(3) 0.003(3) 0.005(2) -0.006(3)
C12 0.032(3) 0.025(3) 0.034(3) -0.006(3) 0.011(3) 0.001(3)
C14 0.027(3) 0.026(3) 0.030(3) -0.002(3) 0.004(3) 0.002(3)
C15 0.042(4) 0.032(3) 0.031(4) 0.000(3) 0.011(3) 0.000(3)
C16 0.043(4) 0.038(4) 0.033(4) -0.002(3) 0.014(3) 0.006(3)
C17 0.031(3) 0.031(3) 0.042(4) -0.006(3) 0.002(3) 0.003(3)
C18 0.029(3) 0.031(3) 0.039(4) -0.002(3) 0.010(3) 0.002(3)
C19 0.028(3) 0.032(3) 0.038(4) 0.003(3) 0.003(3) 0.001(3)
C20 0.047(4) 0.028(3) 0.033(4) 0.003(3) 0.011(3) 0.000(3)
C21 0.033(3) 0.026(3) 0.027(3) -0.001(3) 0.013(3) 0.001(3)
C22 0.031(3) 0.031(3) 0.042(4) 0.002(3) 0.009(3) 0.003(3)
C23 0.030(3) 0.026(3) 0.033(4) -0.003(3) 0.005(3) 0.007(3)
C24 0.035(3) 0.020(3) 0.032(3) -0.002(3) 0.011(3) 0.003(3)
C25 0.034(4) 0.034(4) 0.041(4) 0.004(3) 0.005(3) -0.001(3)
C26 0.039(4) 0.026(3) 0.040(4) 0.004(3) 0.015(3) 0.001(3)
C27 0.043(4) 0.030(3) 0.040(4) -0.006(3) 0.011(3) -0.005(3)
C28 0.028(3) 0.036(4) 0.035(4) -0.007(3) 0.007(3) 0.002(3)
C29 0.031(3) 0.040(4) 0.037(4) 0.005(3) 0.008(3) 0.000(3)
C30 0.030(3) 0.023(3) 0.039(4) 0.001(3) 0.008(3) -0.003(3)
C31 0.038(4) 0.034(4) 0.036(4) 0.004(3) 0.011(3) -0.007(3)
C32 0.030(3) 0.033(4) 0.038(4) -0.004(3) 0.011(3) -0.006(3)
C33 0.037(4) 0.028(3) 0.044(4) -0.002(3) 0.011(3) 0.000(3)
C34 0.028(3) 0.031(3) 0.037(4) 0.001(3) 0.006(3) 0.000(3)
C35 0.031(3) 0.028(3) 0.030(3) -0.004(3) 0.008(3) -0.003(3)
C37 0.049(4) 0.039(4) 0.031(4) -0.006(3) 0.015(3) 0.000(3)
C38 0.040(3) 0.048(4) 0.041(4) 0.002(4) 0.008(3) 0.013(4)
C39 0.041(4) 0.030(3) 0.029(3) 0.005(3) 0.013(3) 0.006(3)
C40 0.025(3) 0.032(3) 0.042(4) -0.003(3) 0.009(3) -0.001(3)
C41 0.029(3) 0.030(3) 0.047(4) 0.012(3) -0.001(3) 0.003(3)
C42 0.047(4) 0.029(3) 0.034(4) 0.000(3) 0.016(3) -0.002(3)
C43 0.036(4) 0.041(4) 0.047(4) -0.003(3) 0.014(3) -0.001(3)
C44 0.035(4) 0.034(4) 0.067(5) -0.003(4) 0.018(4) 0.001(3)
C45 0.027(3) 0.030(3) 0.042(4) -0.005(3) 0.009(3) -0.002(3)
C46 0.046(4) 0.038(4) 0.037(4) 0.002(3) 0.011(3) -0.001(3)
C47 0.059(5) 0.040(4) 0.033(4) -0.001(3) 0.018(3) 0.006(4)
C48 0.032(4) 0.027(4) 0.057(5) 0.003(3) 0.004(3) 0.002(3)
C49 0.044(4) 0.034(4) 0.035(4) 0.002(3) 0.007(3) -0.007(3)
C50 0.052(4) 0.038(4) 0.033(4) -0.001(3) 0.010(3) -0.006(4)
C51 0.044(4) 0.031(4) 0.043(4) -0.004(3) 0.003(3) -0.002(3)
C52 0.030(3) 0.043(4) 0.057(5) 0.005(4) 0.012(3) -0.005(3)
C53 0.056(4) 0.033(4) 0.043(4) 0.004(3) 0.017(4) 0.007(3)
C54 0.045(4) 0.036(4) 0.059(5) 0.004(4) 0.014(4) -0.013(3)
C55 0.051(4) 0.029(3) 0.046(4) 0.002(3) 0.017(4) -0.004(3)
C56 0.080(6) 0.036(4) 0.060(5) 0.010(4) 0.026(5) 0.007(4)
C57 0.048(4) 0.061(5) 0.043(4) -0.017(4) 0.024(4) -0.016(4)
C58 0.047(4) 0.039(4) 0.052(5) -0.012(4) 0.018(4) 0.000(3)
C59 0.040(4) 0.039(4) 0.037(4) -0.002(3) 0.010(3) 0.006(3)
C60 0.038(4) 0.024(3) 0.035(4) 0.007(3) 0.008(3) 0.006(3)
C61 0.030(3) 0.043(4) 0.032(4) -0.002(3) 0.012(3) 0.006(3)
C62 0.034(4) 0.055(5) 0.044(4) 0.007(4) 0.013(3) 0.006(3)
C63 0.068(5) 0.046(4) 0.024(4) -0.007(3) 0.012(3) 0.000(4)
C64 0.061(5) 0.053(5) 0.040(4) 0.009(4) 0.008(4) -0.015(4)
C66 0.033(4) 0.171(13) 0.040(5) -0.026(7) 0.013(4) 0.018(6)
C67 0.064(5) 0.086(7) 0.048(5) 0.009(5) 0.025(4) 0.018(5)
C69 0.049(5) 0.110(8) 0.054(5) 0.009(6) 0.008(4) 0.030(5)
C70 0.140(10) 0.033(5) 0.075(7) 0.004(5) 0.055(7) 0.004(5)
C71 0.125(10) 0.054(6) 0.092(8) -0.019(6) 0.082(8) -0.041(6)
C73 0.250(19) 0.051(7) 0.105(10) -0.011(7) 0.128(12) -0.051(10)
C74 0.079(8) 0.192(16) 0.121(11) -0.112(11) 0.082(8) -0.083(10)
C75 0.058(6) 0.270(19) 0.053(6) -0.006(9) 0.019(5) 0.082(9)
C76 0.206(19) 0.132(14) 0.128(13) -0.050(11) 0.128(14) -0.087(14)

loop_
_atom_type_symbol
_atom_type_description
_atom_type_scat_dispersion_real
_atom_type_scat_dispersion_imag
_atom_type_scat_source
C C 0.0181 0.0091
;
International Tables for Crystallography
(Vol. C, Tables 4.2.6.8 and 6.1.1.4)
;
H H 0.0000 0.0000
;
International Tables for Crystallography
(Vol. C, Table 6.1.1.4)
;
O O 0.0492 0.0322
;
International Tables for Crystallography
(Vol. C, Tables 4.2.6.8 and 6.1.1.4)
;
N N 0.0311 0.0180
;
International Tables for Crystallography
(Vol. C, Tables 4.2.6.8 and 6.1.1.4)
;
P P 0.2955 0.4335
;
International Tables for Crystallography
(Vol. C, Tables 4.2.6.8 and 6.1.1.4)
;
Cu Cu -1.9646 0.5888
;
International Tables for Crystallography
(Vol. C, Tables 4.2.6.8 and 6.1.1.4)
;
F F 0.0727 0.0534
;
International Tables for Crystallography
(Vol. C, Tables 4.2.6.8 and 6.1.1.4)
;

loop_
_geom_angle_atom_site_label_1
_geom_angle_atom_site_label_2
_geom_angle_atom_site_label_3
_geom_angle
N10 Cu1 O8 88.1(3)
N10 Cu1 P1 124.36(16)
O8 Cu1 P1 116.32(17)
N10 Cu1 P2 108.69(16)
O8 Cu1 P2 115.9(2)
P1 Cu1 P2 103.66(7)
C23 P1 C35 104.7(3)
C23 P1 C24 105.1(3)
C35 P1 C24 103.9(3)
C23 P1 Cu1 116.8(2)
C35 P1 Cu1 115.3(2)
C24 P1 Cu1 109.8(2)
C42 P2 C4 106.7(3)
C42 P2 C39 103.6(3)
C4 P2 C39 106.7(3)
C42 P2 Cu1 115.8(2)
C4 P2 Cu1 98.8(2)
C39 P2 Cu1 123.8(2)
F81 P3 F7 179.3(4)
F81 P3 F9 90.6(3)
F7 P3 F9 89.9(4)
F81 P3 F5 89.9(4)
F7 P3 F5 89.6(4)
F9 P3 F5 179.4(4)
F81 P3 F6 89.7(3)
F7 P3 F6 90.8(4)
F9 P3 F6 89.7(3)
F5 P3 F6 90.7(3)
F81 P3 F11 89.6(3)
F7 P3 F11 89.9(3)
F9 P3 F11 90.0(3)
F5 P3 F11 89.6(3)
F6 P3 F11 179.3(3)
C66 O8 Cu1 128.0(8)
C57 N10 C46 115.5(7)
C57 N10 Cu1 124.0(5)
C46 N10 Cu1 119.8(5)
C66 N13 C57 127.7(7)
C66 N13 C74 128.2(11)
C57 N13 C74 104.2(10)
C30 C4 C31 119.2(6)
C30 C4 P2 121.7(5)
C31 C4 P2 118.0(5)
C25 C12 C21 123.1(6)
C25 C12 C26 117.1(6)
C21 C12 C26 119.8(6)
C60 C14 C24 122.0(6)
C60 C14 H14 119.0
C24 C14 H14 119.0
C20 C15 C39 120.8(7)
C20 C15 H15 119.6
C39 C15 H15 119.6
C37 C16 C34 117.3(7)
C37 C16 C53 122.4(7)
C34 C16 C53 120.3(7)
C27 C17 C28 121.4(6)
C27 C17 H17 119.3
C28 C17 H17 119.3
C23 C18 C28 121.2(6)
C23 C18 H18 119.4
C28 C18 H18 119.4
C41 C19 C45 120.3(6)
C41 C19 C48 120.4(6)
C45 C19 C48 119.3(6)
C15 C20 C37 118.9(7)
C15 C20 C51 122.2(6)
C37 C20 C51 118.8(6)
C24 C21 C12 120.1(6)
C24 C21 C30 122.4(6)
C12 C21 C30 117.4(5)
C43 C22 C45 121.2(7)
C43 C22 H22 119.4
C45 C22 H22 119.4
C33 C23 C18 119.0(6)
C33 C23 P1 116.5(5)
C18 C23 P1 124.4(5)
C21 C24 C14 118.9(6)
C21 C24 P1 122.3(5)
C14 C24 P1 118.5(5)
C52 C25 C12 121.6(7)
C52 C25 H25 119.2
C12 C25 H25 119.2
C60 C26 C12 118.7(6)
C60 C26 C55 121.7(6)
C12 C26 C55 119.5(6)
C17 C27 C33 118.4(7)
C17 C27 C56 120.8(7)
C33 C27 C56 120.8(7)
C18 C28 C17 118.5(6)
C18 C28 C58 121.9(6)
C17 C28 C58 119.6(6)
C62 C29 C32 121.4(6)
C62 C29 H29 119.3
C32 C29 H29 119.3
C4 C30 C45 120.4(6)
C4 C30 C21 122.2(6)
C45 C30 C21 117.4(5)
C41 C31 C4 121.5(6)
C41 C31 H31 119.3
C4 C31 H31 119.3
C40 C32 C29 117.6(6)
C40 C32 C38 122.6(6)
C29 C32 C38 119.8(6)
C23 C33 C27 121.3(7)
C23 C33 H33 119.4
C27 C33 H33 119.4
C16 C34 C39 120.2(6)
C16 C34 H34 119.9
C39 C34 H34 119.9
C40 C35 C61 119.1(6)
C40 C35 P1 123.9(5)
C61 C35 P1 116.9(5)
C20 C37 C16 123.1(7)
C20 C37 H37 118.4
C16 C37 H37 118.4
C32 C38 H38A 109.5
C32 C38 H38B 109.5
H38A C38 H38B 109.5
C32 C38 H38C 109.5
H38A C38 H38C 109.5
H38B C38 H38C 109.5
C15 C39 C34 119.5(6)
C15 C39 P2 123.4(5)
C34 C39 P2 117.1(5)
C35 C40 C32 122.3(6)
C35 C40 H40 118.9
C32 C40 H40 118.9
C31 C41 C19 120.1(6)
C31 C41 H41 120.0
C19 C41 H41 120.0
C59 C42 C49 118.5(6)
C59 C42 P2 115.2(5)
C49 C42 P2 126.1(5)
C22 C43 C44 119.5(7)
C22 C43 H43 120.3
C44 C43 H43 120.3
C48 C44 C43 121.0(7)
C48 C44 H44 119.5
C43 C44 H44 119.5
C22 C45 C19 118.9(6)
C22 C45 C30 122.8(6)
C19 C45 C30 118.3(6)
N10 C46 C70 122.6(8)
N10 C46 H46 118.7
C70 C46 H46 118.7
C59 C47 C63 116.4(7)
C59 C47 C67 122.8(7)
C63 C47 C67 120.8(7)
C44 C48 C19 120.0(7)
C44 C48 H48 120.0
C19 C48 H48 120.0
C50 C49 C42 120.8(7)
C50 C49 H49 119.6
C42 C49 H49 119.6
C49 C50 C63 119.1(7)
C49 C50 C64 122.2(7)
C63 C50 C64 118.6(6)
C20 C51 H51A 109.5
C20 C51 H51B 109.5
H51A C51 H51B 109.5
C20 C51 H51C 109.5
H51A C51 H51C 109.5
H51B C51 H51C 109.5
C25 C52 C54 122.0(7)
C25 C52 H52 119.0
C54 C52 H52 119.0
C16 C53 H53A 109.5
C16 C53 H53B 109.5
H53A C53 H53B 109.5
C16 C53 H53C 109.5
H53A C53 H53C 109.5
H53B C53 H53C 109.5
C55 C54 C52 119.3(7)
C55 C54 H54 120.3
C52 C54 H54 120.3
C54 C55 C26 120.4(7)
C54 C55 H55 119.8
C26 C55 H55 119.8
C27 C56 H56A 109.5
C27 C56 H56B 109.5
H56A C56 H56B 109.5
C27 C56 H56C 109.5
H56A C56 H56C 109.5
H56B C56 H56C 109.5
N10 C57 N13 125.7(8)
N10 C57 C71 123.2(9)
N13 C57 C71 111.1(8)
C28 C58 H58A 109.5
C28 C58 H58B 109.5
H58A C58 H58B 109.5
C28 C58 H58C 109.5
H58A C58 H58C 109.5
H58B C58 H58C 109.5
C47 C59 C42 122.5(7)
C47 C59 H59 118.7
C42 C59 H59 118.7
C14 C60 C26 120.4(6)
C14 C60 H60 119.8
C26 C60 H60 119.8
C35 C61 C62 120.4(6)
C35 C61 H61 119.8
C62 C61 H61 119.8
C29 C62 C61 119.2(6)
C29 C62 C69 121.0(6)
C61 C62 C69 119.9(7)
C50 C63 C47 122.3(6)
C50 C63 H63 118.8
C47 C63 H63 118.8
C50 C64 H64A 109.5
C50 C64 H64B 109.5
H64A C64 H64B 109.5
C50 C64 H64C 109.5
H64A C64 H64C 109.5
H64B C64 H64C 109.5
O8 C66 N13 123.5(8)
O8 C66 C75 119.5(13)
N13 C66 C75 117.0(11)
C47 C67 H67A 109.5
C47 C67 H67B 109.5
H67A C67 H67B 109.5
C47 C67 H67C 109.5
H67A C67 H67C 109.5
H67B C67 H67C 109.5
C62 C69 H69A 109.5
C62 C69 H69B 109.5
H69A C69 H69B 109.5
C62 C69 H69C 109.5
H69A C69 H69C 109.5
H69B C69 H69C 109.5
C73 C70 C46 121.5(11)
C73 C70 H70 119.2
C46 C70 H70 119.2
C73 C71 C57 119.0(9)
C73 C71 C76 133.2(12)
C57 C71 C76 107.8(12)
C71 C73 C70 118.2(10)
C71 C73 H73 120.9
C70 C73 H73 120.9
C76 C74 N13 109.6(11)
C76 C74 H74A 109.7
N13 C74 H74A 109.7
C76 C74 H74B 109.7
N13 C74 H74B 109.7
H74A C74 H74B 108.2
C66 C75 H75A 109.5
C66 C75 H75B 109.5
H75A C75 H75B 109.5
C66 C75 H75C 109.5
H75A C75 H75C 109.5
H75B C75 H75C 109.5
C74 C76 C71 103.2(11)
C74 C76 H76A 111.1
C71 C76 H76A 111.1
C74 C76 H76B 111.1
C71 C76 H76B 111.1
H76A C76 H76B 109.1

loop_
_geom_bond_atom_site_label_1
_geom_bond_atom_site_label_2
_geom_bond_distance
Cu1 N10 2.071(6)
Cu1 O8 2.077(5)
Cu1 P1 2.2460(18)
Cu1 P2 2.2775(19)
P1 C23 1.821(6)
P1 C35 1.833(6)
P1 C24 1.843(6)
P2 C42 1.812(7)
P2 C4 1.823(7)
P2 C39 1.825(7)
P3 F81 1.565(5)
P3 F7 1.574(6)
P3 F9 1.584(5)
P3 F5 1.597(5)
P3 F6 1.601(5)
P3 F11 1.607(5)
O8 C66 1.270(13)
N10 C57 1.332(9)
N10 C46 1.341(9)
N13 C66 1.353(16)
N13 C57 1.402(12)
N13 C74 1.515(14)
C4 C30 1.381(9)
C4 C31 1.420(9)
C12 C25 1.413(9)
C12 C21 1.421(8)
C12 C26 1.430(9)
C14 C60 1.364(9)
C14 C24 1.418(9)
C14 H14 0.9500
C15 C20 1.369(9)
C15 C39 1.387(9)
C15 H15 0.9500
C16 C37 1.386(10)
C16 C34 1.399(10)
C16 C53 1.491(10)
C17 C27 1.383(10)
C17 C28 1.400(10)
C17 H17 0.9500
C18 C23 1.389(9)
C18 C28 1.392(9)
C18 H18 0.9500
C19 C41 1.409(10)
C19 C45 1.411(9)
C19 C48 1.419(10)
C20 C37 1.384(10)
C20 C51 1.506(10)
C21 C24 1.386(8)
C21 C30 1.509(9)
C22 C43 1.357(10)
C22 C45 1.404(10)
C22 H22 0.9500
C23 C33 1.383(9)
C25 C52 1.347(10)
C25 H25 0.9500
C26 C60 1.407(9)
C26 C55 1.432(9)
C27 C33 1.405(9)
C27 C56 1.519(10)
C28 C58 1.507(10)
C29 C62 1.389(10)
C29 C32 1.413(9)
C29 H29 0.9500
C30 C45 1.446(9)
C31 C41 1.369(10)
C31 H31 0.9500
C32 C40 1.393(9)
C32 C38 1.490(9)
C33 H33 0.9500
C34 C39 1.417(9)
C34 H34 0.9500
C35 C40 1.386(9)
C35 C61 1.395(8)
C37 H37 0.9500
C38 H38A 0.9800
C38 H38B 0.9800
C38 H38C 0.9800
C40 H40 0.9500
C41 H41 0.9500
C42 C59 1.395(9)
C42 C49 1.410(9)
C43 C44 1.423(11)
C43 H43 0.9500
C44 C48 1.346(11)
C44 H44 0.9500
C46 C70 1.369(11)
C46 H46 0.9500
C47 C59 1.388(10)
C47 C63 1.410(10)
C47 C67 1.489(11)
C48 H48 0.9500
C49 C50 1.365(10)
C49 H49 0.9500
C50 C63 1.395(10)
C50 C64 1.500(10)
C51 H51A 0.9800
C51 H51B 0.9800
C51 H51C 0.9800
C52 C54 1.396(10)
C52 H52 0.9500
C53 H53A 0.9800
C53 H53B 0.9800
C53 H53C 0.9800
C54 C55 1.365(10)
C54 H54 0.9500
C55 H55 0.9500
C56 H56A 0.9800
C56 H56B 0.9800
C56 H56C 0.9800
C57 C71 1.412(13)
C58 H58A 0.9800
C58 H58B 0.9800
C58 H58C 0.9800
C59 H59 0.9500
C60 H60 0.9500
C61 C62 1.405(9)
C61 H61 0.9500
C62 C69 1.496(11)
C63 H63 0.9500
C64 H64A 0.9800
C64 H64B 0.9800
C64 H64C 0.9800
C66 C75 1.501(12)
C67 H67A 0.9800
C67 H67B 0.9800
C67 H67C 0.9800
C69 H69A 0.9800
C69 H69B 0.9800
C69 H69C 0.9800
C70 C73 1.335(17)
C70 H70 0.9500
C71 C73 1.335(19)
C71 C76 1.524(19)
C73 H73 0.9500
C74 C76 1.41(2)
C74 H74A 0.9900
C74 H74B 0.9900
C75 H75A 0.9800
C75 H75B 0.9800
C75 H75C 0.9800
C76 H76A 0.9900
C76 H76B 0.9900

loop_
_geom_torsion_atom_site_label_1
_geom_torsion_atom_site_label_2
_geom_torsion_atom_site_label_3
_geom_torsion_atom_site_label_4
_geom_torsion
C42 P2 C4 C30 -164.3(5)
C39 P2 C4 C30 -54.1(6)
Cu1 P2 C4 C30 75.3(5)
C42 P2 C4 C31 27.8(6)
C39 P2 C4 C31 138.0(5)
Cu1 P2 C4 C31 -92.6(5)
C39 C15 C20 C37 -0.8(11)
C39 C15 C20 C51 178.4(7)
C25 C12 C21 C24 177.6(6)
C26 C12 C21 C24 -0.6(9)
C25 C12 C21 C30 -3.9(9)
C26 C12 C21 C30 177.9(6)
C28 C18 C23 C33 -1.1(10)
C28 C18 C23 P1 178.0(5)
C35 P1 C23 C33 -103.2(5)
C24 P1 C23 C33 147.7(5)
Cu1 P1 C23 C33 25.6(6)
C35 P1 C23 C18 77.7(6)
C24 P1 C23 C18 -31.4(6)
Cu1 P1 C23 C18 -153.4(5)
C12 C21 C24 C14 0.1(9)
C30 C21 C24 C14 -178.3(5)
C12 C21 C24 P1 -173.6(5)
C30 C21 C24 P1 8.0(9)
C60 C14 C24 C21 0.3(9)
C60 C14 C24 P1 174.3(5)
C23 P1 C24 C21 -66.8(6)
C35 P1 C24 C21 -176.5(5)
Cu1 P1 C24 C21 59.7(5)
C23 P1 C24 C14 119.5(5)
C35 P1 C24 C14 9.8(5)
Cu1 P1 C24 C14 -114.1(5)
C21 C12 C25 C52 179.6(7)
C26 C12 C25 C52 -2.1(10)
C25 C12 C26 C60 -177.7(6)
C21 C12 C26 C60 0.6(9)
C25 C12 C26 C55 1.0(9)
C21 C12 C26 C55 179.3(6)
C28 C17 C27 C33 -4.6(10)
C28 C17 C27 C56 177.9(7)
C23 C18 C28 C17 -1.4(10)
C23 C18 C28 C58 179.7(6)
C27 C17 C28 C18 4.4(10)
C27 C17 C28 C58 -176.7(7)
C31 C4 C30 C45 -3.4(9)
P2 C4 C30 C45 -171.2(5)
C31 C4 C30 C21 177.1(6)
P2 C4 C30 C21 9.3(8)
C24 C21 C30 C4 -80.0(8)
C12 C21 C30 C4 101.5(7)
C24 C21 C30 C45 100.4(7)
C12 C21 C30 C45 -78.0(7)
C30 C4 C31 C41 -1.5(9)
P2 C4 C31 C41 166.7(5)
C62 C29 C32 C40 1.7(10)
C62 C29 C32 C38 -177.0(7)
C18 C23 C33 C27 0.9(10)
P1 C23 C33 C27 -178.3(5)
C17 C27 C33 C23 2.0(10)
C56 C27 C33 C23 179.4(7)
C37 C16 C34 C39 -2.8(10)
C53 C16 C34 C39 176.6(6)
C23 P1 C35 C40 -35.5(6)
C24 P1 C35 C40 74.6(6)
Cu1 P1 C35 C40 -165.2(5)
C23 P1 C35 C61 144.9(5)
C24 P1 C35 C61 -105.1(5)
Cu1 P1 C35 C61 15.2(6)
C15 C20 C37 C16 -2.2(11)
C51 C20 C37 C16 178.6(7)
C34 C16 C37 C20 4.0(11)
C53 C16 C37 C20 -175.4(7)
C20 C15 C39 C34 1.8(10)
C20 C15 C39 P2 -178.0(5)
C16 C34 C39 C15 0.1(10)
C16 C34 C39 P2 179.9(5)
C42 P2 C39 C15 59.4(6)
C4 P2 C39 C15 -53.0(6)
Cu1 P2 C39 C15 -166.2(5)
C42 P2 C39 C34 -120.5(5)
C4 P2 C39 C34 127.2(5)
Cu1 P2 C39 C34 14.0(6)
C61 C35 C40 C32 1.1(10)
P1 C35 C40 C32 -178.5(5)
C29 C32 C40 C35 -1.7(10)
C38 C32 C40 C35 177.0(7)
C4 C31 C41 C19 2.9(10)
C45 C19 C41 C31 0.7(10)
C48 C19 C41 C31 179.7(6)
C4 P2 C42 C59 -135.7(5)
C39 P2 C42 C59 111.9(6)
Cu1 P2 C42 C59 -26.9(6)
C4 P2 C42 C49 47.7(7)
C39 P2 C42 C49 -64.7(7)
Cu1 P2 C42 C49 156.4(5)
C45 C22 C43 C44 1.5(10)
C22 C43 C44 C48 -3.0(11)
C43 C22 C45 C19 1.9(10)
C43 C22 C45 C30 -177.5(6)
C41 C19 C45 C22 175.2(6)
C48 C19 C45 C22 -3.9(9)
C41 C19 C45 C30 -5.4(9)
C48 C19 C45 C30 175.6(6)
C4 C30 C45 C22 -173.8(6)
C21 C30 C45 C22 5.7(9)
C4 C30 C45 C19 6.8(9)
C21 C30 C45 C19 -173.7(6)
C57 N10 C46 C70 1.5(11)
Cu1 N10 C46 C70 172.5(6)
C43 C44 C48 C19 1.0(11)
C41 C19 C48 C44 -176.6(7)
C45 C19 C48 C44 2.5(10)
C59 C42 C49 C50 0.4(11)
P2 C42 C49 C50 176.9(6)
C42 C49 C50 C63 -2.9(11)
C42 C49 C50 C64 178.9(7)
C12 C25 C52 C54 2.9(12)
C25 C52 C54 C55 -2.5(12)
C52 C54 C55 C26 1.3(12)
C60 C26 C55 C54 178.0(7)
C12 C26 C55 C54 -0.7(11)
C46 N10 C57 N13 -178.1(7)
Cu1 N10 C57 N13 11.3(10)
C46 N10 C57 C71 -0.2(11)
Cu1 N10 C57 C71 -170.7(7)
C66 N13 C57 N10 -9.9(14)
C74 N13 C57 N10 168.6(8)
C66 N13 C57 C71 171.9(9)
C74 N13 C57 C71 -9.6(9)
C63 C47 C59 C42 3.6(11)
C67 C47 C59 C42 -178.3(7)
C49 C42 C59 C47 -0.8(11)
P2 C42 C59 C47 -177.7(6)
C24 C14 C60 C26 -0.3(10)
C12 C26 C60 C14 -0.2(10)
C55 C26 C60 C14 -178.9(6)
C40 C35 C61 C62 -0.5(10)
P1 C35 C61 C62 179.2(6)
C32 C29 C62 C61 -1.1(11)
C32 C29 C62 C69 179.3(8)
C35 C61 C62 C29 0.5(11)
C35 C61 C62 C69 -180.0(8)
C49 C50 C63 C47 6.0(12)
C64 C50 C63 C47 -175.7(7)
C59 C47 C63 C50 -6.3(12)
C67 C47 C63 C50 175.6(8)
Cu1 O8 C66 N13 20.3(13)
Cu1 O8 C66 C75 -159.8(8)
C57 N13 C66 O8 -7.3(15)
C74 N13 C66 O8 174.5(9)
C57 N13 C66 C75 172.8(9)
C74 N13 C66 C75 -5.4(15)
N10 C46 C70 C73 -2.6(15)
N10 C57 C71 C73 -0.2(15)
N13 C57 C71 C73 178.1(10)
N10 C57 C71 C76 179.3(9)
N13 C57 C71 C76 -2.4(12)
C57 C71 C73 C70 -0.8(18)
C76 C71 C73 C70 179.8(13)
C46 C70 C73 C71 2.1(18)
C66 N13 C74 C76 -162.2(12)
C57 N13 C74 C76 19.3(12)
N13 C74 C76 C71 -20.2(14)
C73 C71 C76 C74 -166.4(14)
C57 C71 C76 C74 14.2(14)

loop_
_platon_squeeze_void_nr
_platon_squeeze_void_average_x
_platon_squeeze_void_average_y
_platon_squeeze_void_average_z
_platon_squeeze_void_volume
_platon_squeeze_void_count_electrons
_platon_squeeze_void_content
1 0.000 -0.078 0.000 735 157 ' '
